data_1516127
loop_
_publ_author_name
'Mart\'in, C.'
'Whiteoak, C. J.'
'Martin, E.'
'Mart\'inez Belmonte, M.'
'Escudero-Ad\'an, E. C.'
'Kleij, A. W.'

_publ_section_title
;
 Easily accessible bifunctional Zn(salpyr) catalysts for the formation of
 organic carbonates
;
_journal_issue 6
_journal_name_full 'Catalysis Science &amp; Technology'
_journal_page_first 1615
_journal_paper_doi 10.1039/c3cy01043k
_journal_volume 4
_journal_year 2014
_chemical_formula_sum 'C46 H64 Cl6 N6 O7 Zn'
_chemical_formula_weight 1091.10
_chemical_name_systematic
; 
 ? 
;
_space_group_IT_number 2
_symmetry_cell_setting triclinic
_symmetry_space_group_name_Hall '-P 1'
_symmetry_space_group_name_H-M 'P -1'
_atom_sites_solution_hydrogens geom
_atom_sites_solution_primary direct
_atom_sites_solution_secondary difmap
_audit_creation_method SHELXL-97
_cell_angle_alpha 78.363(2)
_cell_angle_beta 87.683(2)
_cell_angle_gamma 87.378(2)
_cell_formula_units_Z 2
_cell_length_a 11.5808(7)
_cell_length_b 12.8843(8)
_cell_length_c 18.9944(11)
_cell_measurement_reflns_used 6089
_cell_measurement_temperature 100(2)
_cell_measurement_theta_max 27.18
_cell_measurement_theta_min 2.44
_cell_volume 2771.6(3)
_computing_cell_refinement 'Bruker APEX2 v2011.4-0'
_computing_data_collection 'Bruker APEX2 v2011.4-0'
_computing_data_reduction 'Bruker SAINT V7.60A'
_computing_molecular_graphics 'Bruker SHELXTL'
_computing_publication_material 'Bruker SHELXTL'
_computing_structure_refinement 'SHELXS-97 (Sheldrick, 2008)'
_computing_structure_solution Sir2011
_diffrn_ambient_temperature 100(2)
_diffrn_detector_area_resol_mean 512
_diffrn_detector_type '4K CCD area detector APEX II'
_diffrn_measured_fraction_theta_full 0.991
_diffrn_measured_fraction_theta_max 0.971
_diffrn_measurement_device_type 'APEX DUO Kappa 4-axis goniometer'
_diffrn_measurement_method
;
 Fullsphere data collection, phi and omega scans
;
_diffrn_measurement_specimen_support 'magnetic support with MicroMount'
_diffrn_radiation_monochromator 'Quazar MX Multilayer Optics'
_diffrn_radiation_type MoK\a
_diffrn_radiation_wavelength 0.71073
_diffrn_reflns_av_R_equivalents 0.0224
_diffrn_reflns_av_sigmaI/netI 0.0525
_diffrn_reflns_limit_h_max 15
_diffrn_reflns_limit_h_min -13
_diffrn_reflns_limit_k_max 16
_diffrn_reflns_limit_k_min -13
_diffrn_reflns_limit_l_max 24
_diffrn_reflns_limit_l_min -19
_diffrn_reflns_number 20273
_diffrn_reflns_theta_full 25.00
_diffrn_reflns_theta_max 27.69
_diffrn_reflns_theta_min 1.61
_diffrn_source 'Microfocus source E025 IuS'
_diffrn_source_current 0.6
_diffrn_source_power 50
_diffrn_source_size '0.2 mm x 0.2 mm fine focus'
_diffrn_source_type 'Bruker APEX DUO'
_exptl_absorpt_coefficient_mu 0.782
_exptl_absorpt_correction_T_max 0.9473
_exptl_absorpt_correction_T_min 0.8592
_exptl_absorpt_correction_type empirical
_exptl_absorpt_process_details
; 
 SADABS Version 2008/1 Bruker-Nonius
 Blessing, Acta Cryst. (1995) A51 33-38
;
_exptl_crystal_colour yellow
_exptl_crystal_density_diffrn 1.307
_exptl_crystal_density_method 'not measured'
_exptl_crystal_description prism
_exptl_crystal_F_000 1140
_exptl_crystal_size_max 0.20
_exptl_crystal_size_mid 0.15
_exptl_crystal_size_min 0.07
_refine_diff_density_max 1.075
_refine_diff_density_min -1.119
_refine_diff_density_rms 0.116
_refine_ls_extinction_method none
_refine_ls_goodness_of_fit_ref 1.044
_refine_ls_hydrogen_treatment noref
_refine_ls_matrix_type full
_refine_ls_number_parameters 697
_refine_ls_number_reflns 12599
_refine_ls_number_restraints 119
_refine_ls_restrained_S_all 1.139
_refine_ls_R_factor_all 0.0839
_refine_ls_R_factor_gt 0.0572
_refine_ls_shift/su_max 0.002
_refine_ls_shift/su_mean 0.000
_refine_ls_structure_factor_coef Fsqd
_refine_ls_weighting_details 'calc w=1/[\s^2^(Fo^2^)+(0.0844P)^2^+2.5935P] where P=(Fo^2^+2Fc^2^)/3'
_refine_ls_weighting_scheme calc
_refine_ls_wR_factor_gt 0.1473
_refine_ls_wR_factor_ref 0.1674
_reflns_number_gt 9304
_reflns_number_total 12599
_reflns_threshold_expression >2sigma(I)
_cod_data_source_file c3cy01043k.txt
_cod_data_source_block mo_ak1020_0m
_cod_depositor_comments
;
The following automatic conversions were performed:

'_symmetry_cell_setting' value 'Triclinic' changed to 'triclinic'
according to
/usr/data/users/saulius/crontab/automatic-downloads/rss-feeds/RSC/lib/dictionaries/cif_core.dic
dictionary named 'cif_core.dic' version 2.4.2 from 2011-04-26.

Automatic conversion script
Id: cif_fix_values 2281 2013-09-26 08:29:07Z andrius 
;
_cod_original_sg_symbol_H-M P-1
_cod_database_code 1516127

loop_
_symmetry_equiv_pos_as_xyz
'x, y, z'
'-x, -y, -z'

loop_
_atom_site_label
_atom_site_type_symbol
_atom_site_fract_x
_atom_site_fract_y
_atom_site_fract_z
_atom_site_U_iso_or_equiv
_atom_site_adp_type
_atom_site_occupancy
_atom_site_symmetry_multiplicity
_atom_site_calc_flag
_atom_site_refinement_flags
_atom_site_disorder_assembly
_atom_site_disorder_group
Zn1 Zn 0.79729(3) 0.77278(3) 0.52517(2) 0.02216(12) Uani 1 1 d . . .
N1 N 0.5169(2) 1.0270(2) 0.33773(13) 0.0205(5) Uani 1 1 d . . .
N2 N 0.3223(2) 0.9712(2) 0.42507(15) 0.0272(6) Uani 1 1 d . . .
H2A H 0.2597 0.9536 0.4518 0.033 Uiso 1 1 calc R . .
H2B H 0.3187 1.0234 0.3873 0.033 Uiso 1 1 calc R . .
N3 N 0.6403(2) 0.8178(2) 0.48091(14) 0.0227(6) Uani 1 1 d . . .
N4 N 0.9543(2) 0.3745(2) 0.63651(14) 0.0223(6) Uani 1 1 d . . .
N5 N 0.8684(3) 0.2943(2) 0.52406(17) 0.0322(7) Uani 1 1 d . . .
H5A H 0.8397 0.2679 0.4895 0.039 Uiso 1 1 calc R . .
H5B H 0.9079 0.2528 0.5581 0.039 Uiso 1 1 calc R . .
N6 N 0.8186(2) 0.6160(2) 0.52683(15) 0.0260(6) Uani 1 1 d . . .
O1 O 0.4507(2) 1.10228(19) 0.20636(13) 0.0299(5) Uani 1 1 d . . .
H1 H 0.4507 1.0630 0.2474 0.045 Uiso 1 1 calc R . .
O2 O 1.1189(2) 0.23741(19) 0.69222(12) 0.0277(5) Uani 1 1 d . . .
H2 H 1.0771 0.2732 0.6603 0.042 Uiso 1 1 calc R . .
O3 O 0.91589(19) 0.83561(17) 0.45577(12) 0.0257(5) Uani 1 1 d . . .
O4 O 0.8563(2) 0.99929(18) 0.46387(13) 0.0295(5) Uani 1 1 d . . .
O5 O 0.7689(2) 0.80979(19) 0.61986(12) 0.0304(5) Uani 1 1 d . . .
O6 O 0.9431(2) 0.73789(19) 0.64565(15) 0.0351(6) Uani 1 1 d . . .
C1 C 0.5228(3) 1.1831(2) 0.20447(17) 0.0224(6) Uani 1 1 d . . .
C2 C 0.5308(3) 1.2633(3) 0.14190(17) 0.0240(7) Uani 1 1 d . . .
C3 C 0.6056(3) 1.3450(3) 0.14411(18) 0.0267(7) Uani 1 1 d . . .
H3 H 0.6109 1.4004 0.1028 0.032 Uiso 1 1 calc R . .
C4 C 0.6733(3) 1.3511(3) 0.20271(18) 0.0252(7) Uani 1 1 d . . .
C5 C 0.6648(3) 1.2689(2) 0.26177(17) 0.0237(7) Uani 1 1 d . . .
H5 H 0.7108 1.2686 0.3021 0.028 Uiso 1 1 calc R . .
C6 C 0.5901(3) 1.1861(2) 0.26346(16) 0.0214(6) Uani 1 1 d . . .
C7 C 0.5889(3) 1.1018(2) 0.32763(16) 0.0212(6) Uani 1 1 d . . .
H7 H 0.6437 1.1024 0.3634 0.025 Uiso 1 1 calc R . .
C8 C 0.5257(3) 0.9461(2) 0.40031(16) 0.0193(6) Uani 1 1 d . . .
C9 C 0.4241(3) 0.9178(2) 0.44198(16) 0.0199(6) Uani 1 1 d . . .
C10 C 0.4355(3) 0.8343(2) 0.50104(17) 0.0231(6) Uani 1 1 d . . .
H10 H 0.3689 0.8090 0.5290 0.028 Uiso 1 1 calc R . .
C11 C 0.5426(3) 0.7885(3) 0.51894(18) 0.0259(7) Uani 1 1 d . . .
H11 H 0.5479 0.7333 0.5603 0.031 Uiso 1 1 calc R . .
C12 C 0.6290(3) 0.8948(2) 0.42130(16) 0.0214(6) Uani 1 1 d . . .
H12 H 0.6963 0.9144 0.3923 0.026 Uiso 1 1 calc R . .
C13 C 0.4644(3) 1.2586(3) 0.07437(19) 0.0330(8) Uani 1 1 d . . .
C14 C 0.4890(4) 1.3532(4) 0.0134(2) 0.0493(11) Uani 1 1 d . . .
H14A H 0.4462 1.3472 -0.0289 0.074 Uiso 1 1 calc R . .
H14B H 0.5721 1.3540 0.0013 0.074 Uiso 1 1 calc R . .
H14C H 0.4646 1.4192 0.0289 0.074 Uiso 1 1 calc R . .
C15 C 0.3346(3) 1.2584(4) 0.0897(2) 0.0490(11) Uani 1 1 d . . .
H15A H 0.3160 1.1971 0.1275 0.074 Uiso 1 1 calc R . .
H15B H 0.2949 1.2542 0.0458 0.074 Uiso 1 1 calc R . .
H15C H 0.3093 1.3238 0.1056 0.074 Uiso 1 1 calc R . .
C16 C 0.5045(4) 1.1584(3) 0.0465(2) 0.0439(10) Uani 1 1 d . . .
H16A H 0.4862 1.0954 0.0829 0.066 Uiso 1 1 calc R . .
H16B H 0.5882 1.1593 0.0365 0.066 Uiso 1 1 calc R . .
H16C H 0.4646 1.1567 0.0022 0.066 Uiso 1 1 calc R . .
C17 C 0.7598(3) 1.4382(3) 0.20067(19) 0.0305(8) Uani 1 1 d . . .
C18 C 0.7340(4) 1.5344(3) 0.1412(2) 0.0477(11) Uani 1 1 d . . .
H18A H 0.6556 1.5629 0.1488 0.072 Uiso 1 1 calc R . .
H18B H 0.7401 1.5132 0.0944 0.072 Uiso 1 1 calc R . .
H18C H 0.7898 1.5890 0.1422 0.072 Uiso 1 1 calc R . .
C19 C 0.7575(4) 1.4760(3) 0.2725(2) 0.0476(11) Uani 1 1 d . . .
H19A H 0.7037 1.4337 0.3066 0.071 Uiso 1 1 d R . .
H19B H 0.7325 1.5510 0.2650 0.071 Uiso 1 1 d R . .
H19C H 0.8354 1.4668 0.2918 0.071 Uiso 1 1 d R . .
C20 C 0.8812(3) 1.3928(3) 0.1881(2) 0.0427(9) Uani 1 1 d . . .
H20A H 0.9375 1.4478 0.1864 0.064 Uiso 1 1 calc R . .
H20B H 0.8850 1.3683 0.1424 0.064 Uiso 1 1 calc R . .
H20C H 0.8991 1.3330 0.2275 0.064 Uiso 1 1 calc R . .
C21 C 1.0787(3) 0.2515(2) 0.75772(17) 0.0224(6) Uani 1 1 d . . .
C22 C 1.1335(3) 0.1969(3) 0.81980(18) 0.0254(7) Uani 1 1 d . . .
C23 C 1.0857(3) 0.2118(3) 0.88544(18) 0.0276(7) Uani 1 1 d . . .
H23 H 1.1209 0.1739 0.9278 0.033 Uiso 1 1 calc R . .
C24 C 0.9895(3) 0.2787(3) 0.89376(18) 0.0268(7) Uani 1 1 d . . .
C25 C 0.9403(3) 0.3336(3) 0.83215(18) 0.0260(7) Uani 1 1 d . . .
H25 H 0.8758 0.3808 0.8357 0.031 Uiso 1 1 calc R . .
C26 C 0.9833(3) 0.3216(2) 0.76390(17) 0.0233(6) Uani 1 1 d . . .
C27 C 0.9263(3) 0.3826(2) 0.70158(18) 0.0239(7) Uani 1 1 d . . .
H27 H 0.8649 0.4311 0.7090 0.029 Uiso 1 1 calc R . .
C28 C 0.8936(3) 0.4430(2) 0.58047(17) 0.0212(6) Uani 1 1 d . . .
C29 C 0.8520(3) 0.3979(2) 0.52486(18) 0.0242(7) Uani 1 1 d . . .
C30 C 0.7895(3) 0.4681(3) 0.47180(19) 0.0314(8) Uani 1 1 d . . .
H30 H 0.7570 0.4424 0.4337 0.038 Uiso 1 1 calc R . .
C31 C 0.7755(3) 0.5735(3) 0.47511(18) 0.0300(7) Uani 1 1 d . . .
H31 H 0.7328 0.6188 0.4387 0.036 Uiso 1 1 calc R . .
C32 C 0.8776(3) 0.5493(2) 0.57865(17) 0.0236(7) Uani 1 1 d . . .
H32 H 0.9095 0.5778 0.6156 0.028 Uiso 1 1 calc R . .
C33 C 0.9451(3) 0.2894(3) 0.96935(19) 0.0373(9) Uani 1 1 d . . .
C34 C 1.0393(4) 0.3361(5) 1.0053(3) 0.0706(17) Uani 1 1 d . . .
H34A H 1.0557 0.4071 0.9778 0.106 Uiso 1 1 calc R . .
H34B H 1.1096 0.2905 1.0070 0.106 Uiso 1 1 calc R . .
H34C H 1.0134 0.3409 1.0544 0.106 Uiso 1 1 calc R . .
C35 C 0.9145(6) 0.1796(5) 1.0127(3) 0.0727(16) Uani 1 1 d . . .
H35A H 0.8738 0.1874 1.0577 0.109 Uiso 1 1 calc R . .
H35B H 0.9855 0.1359 1.0236 0.109 Uiso 1 1 calc R . .
H35C H 0.8645 0.1453 0.9845 0.109 Uiso 1 1 calc R . .
C36 C 0.8366(4) 0.3603(5) 0.9677(2) 0.0597(14) Uani 1 1 d . . .
H36A H 0.7755 0.3310 0.9442 0.090 Uiso 1 1 calc R . .
H36B H 0.8532 0.4316 0.9408 0.090 Uiso 1 1 calc R . .
H36C H 0.8111 0.3640 1.0170 0.090 Uiso 1 1 calc R . .
C37 C 1.2409(3) 0.1228(3) 0.8144(2) 0.0374(9) Uani 1 1 d . . .
C38 C 1.2066(4) 0.0292(3) 0.7815(2) 0.0462(10) Uani 1 1 d . . .
H38A H 1.1818 0.0558 0.7322 0.069 Uiso 1 1 calc R . .
H38B H 1.1429 -0.0073 0.8104 0.069 Uiso 1 1 calc R . .
H38C H 1.2731 -0.0204 0.7811 0.069 Uiso 1 1 calc R . .
C39 C 1.3381(3) 0.1834(4) 0.7695(2) 0.0458(10) Uani 1 1 d . . .
H39A H 1.4054 0.1352 0.7669 0.069 Uiso 1 1 calc R . .
H39B H 1.3597 0.2416 0.7919 0.069 Uiso 1 1 calc R . .
H39C H 1.3115 0.2123 0.7208 0.069 Uiso 1 1 calc R . .
C40 C 1.2883(5) 0.0770(5) 0.8897(2) 0.0646(15) Uani 1 1 d . . .
H40A H 1.3578 0.0324 0.8849 0.097 Uiso 1 1 calc R . .
H40B H 1.2294 0.0343 0.9192 0.097 Uiso 1 1 calc R . .
H40C H 1.3076 0.1352 0.9127 0.097 Uiso 1 1 calc R . .
C41 C 0.9210(3) 0.9365(2) 0.43708(17) 0.0220(6) Uani 1 1 d . . .
C42 C 1.0092(3) 0.9773(3) 0.37900(19) 0.0303(7) Uani 1 1 d . . .
H42A H 1.0315 0.9215 0.3523 0.045 Uiso 1 1 calc R . .
H42B H 1.0776 0.9981 0.4008 0.045 Uiso 1 1 calc R . .
H42C H 0.9760 1.0389 0.3461 0.045 Uiso 1 1 calc R . .
C43 C 0.8526(3) 0.7837(3) 0.66271(18) 0.0282(7) Uani 1 1 d . . .
C44 C 0.8368(4) 0.8111(4) 0.7358(2) 0.0431(10) Uani 1 1 d . . .
H44A H 0.8285 0.8883 0.7307 0.065 Uiso 1 1 calc R . .
H44B H 0.9044 0.7846 0.7645 0.065 Uiso 1 1 calc R . .
H44C H 0.7672 0.7784 0.7600 0.065 Uiso 1 1 calc R . .
C1S C 0.7740(5) 0.1292(6) 0.8195(2) 0.081(3) Uani 0.50 1 d PDU A 1
H1S H 0.8163 0.1962 0.8160 0.098 Uiso 0.50 1 calc PR A 1
C1S' C 0.7264(4) 0.0552(5) 0.8229(2) 0.0445(17) Uani 0.50 1 d PDU A 2
H1S' H 0.6843 -0.0118 0.8265 0.053 Uiso 0.50 1 calc PR A 2
Cl1S Cl 0.65353(13) 0.13113(14) 0.87852(8) 0.0773(4) Uani 1 1 d DU . .
Cl2S Cl 0.86715(15) 0.02133(19) 0.85148(12) 0.1124(8) Uani 1 1 d DU . .
Cl3S Cl 0.72913(15) 0.12083(13) 0.73318(7) 0.0765(4) Uani 1 1 d DU . .
C1T C 0.5689(6) 0.5034(5) 0.7426(4) 0.0452(19) Uani 0.50 1 d PDU B 1
H1T H 0.4861 0.5259 0.7496 0.054 Uiso 0.50 1 calc PR B 1
Cl1T Cl 0.64397(17) 0.61548(15) 0.70179(10) 0.0331(4) Uani 0.50 1 d PDU B 1
Cl2T Cl 0.6237(3) 0.4496(3) 0.82665(18) 0.0946(12) Uani 0.50 1 d PDU B 1
Cl3T Cl 0.5738(3) 0.4108(3) 0.6880(3) 0.1082(13) Uani 0.50 1 d PDU B 1
C1T' C 0.5760(9) 0.5094(7) 0.7339(5) 0.082(4) Uani 0.35 1 d PDU C 2
H1T' H 0.5002 0.5424 0.7465 0.098 Uiso 0.35 1 calc PR C 2
Cl1' Cl 0.6870(6) 0.5916(4) 0.7452(4) 0.134(2) Uani 0.35 1 d PDU C 2
Cl2' Cl 0.5983(3) 0.3886(3) 0.7932(3) 0.0651(10) Uani 0.35 1 d PDU C 2
Cl3' Cl 0.5728(6) 0.4893(7) 0.6466(3) 0.1245(19) Uani 0.35 1 d PDU C 2
C1T" C 0.5991(14) 0.4580(12) 0.6189(8) 0.157(6) Uani 0.15 1 d PDU D 3
H1T" H 0.6764 0.4544 0.5938 0.188 Uiso 0.15 1 calc PR D 3
Cl1" Cl 0.6058(11) 0.5473(10) 0.6764(6) 0.100(3) Uani 0.15 1 d PDU D 3
Cl2" Cl 0.571(2) 0.3316(10) 0.6674(11) 0.178(5) Uani 0.15 1 d PDU D 3
Cl3" Cl 0.4972(17) 0.5006(14) 0.5542(8) 0.151(5) Uani 0.15 1 d PDU . 3
O1W O 0.8358(2) 0.20734(19) 0.39912(14) 0.0304(5) Uani 1 1 d D . .
H1W H 0.847(4) 0.1427(11) 0.419(2) 0.046 Uiso 1 1 d D . .
H2W H 0.897(2) 0.231(3) 0.377(2) 0.046 Uiso 1 1 d D . .

loop_
_atom_site_aniso_label
_atom_site_aniso_U_11
_atom_site_aniso_U_22
_atom_site_aniso_U_33
_atom_site_aniso_U_23
_atom_site_aniso_U_13
_atom_site_aniso_U_12
Zn1 0.0224(2) 0.01796(19) 0.0239(2) 0.00070(14) -0.00173(14) 0.00268(13)
N1 0.0192(13) 0.0221(13) 0.0180(13) 0.0007(10) -0.0004(10) 0.0005(10)
N2 0.0182(13) 0.0311(15) 0.0273(15) 0.0039(12) 0.0028(11) 0.0035(11)
N3 0.0211(13) 0.0212(13) 0.0234(14) 0.0008(11) -0.0004(10) 0.0000(10)
N4 0.0238(14) 0.0189(13) 0.0237(14) -0.0024(10) -0.0045(11) 0.0006(10)
N5 0.0398(18) 0.0223(14) 0.0373(17) -0.0122(12) -0.0126(13) 0.0079(12)
N6 0.0282(15) 0.0206(13) 0.0276(15) -0.0011(11) -0.0045(11) 0.0031(11)
O1 0.0304(13) 0.0308(13) 0.0259(12) 0.0046(10) -0.0080(10) -0.0114(10)
O2 0.0305(13) 0.0317(13) 0.0199(11) -0.0045(10) -0.0019(9) 0.0088(10)
O3 0.0248(12) 0.0220(11) 0.0277(12) 0.0001(9) 0.0026(9) 0.0017(9)
O4 0.0279(13) 0.0257(12) 0.0349(13) -0.0073(10) 0.0059(10) 0.0000(10)
O5 0.0345(14) 0.0287(13) 0.0258(12) -0.0004(10) -0.0038(10) 0.0023(10)
O6 0.0304(14) 0.0271(13) 0.0501(16) -0.0131(11) -0.0017(11) -0.0025(10)
C1 0.0207(15) 0.0236(15) 0.0213(15) -0.0010(12) 0.0005(12) -0.0021(12)
C2 0.0226(16) 0.0262(16) 0.0204(15) 0.0019(13) -0.0016(12) -0.0001(12)
C3 0.0281(17) 0.0260(17) 0.0224(16) 0.0033(13) 0.0013(13) 0.0001(13)
C4 0.0257(17) 0.0228(16) 0.0258(17) -0.0022(13) 0.0027(13) -0.0027(13)
C5 0.0278(17) 0.0225(16) 0.0206(15) -0.0036(12) -0.0028(12) -0.0015(12)
C6 0.0228(16) 0.0209(15) 0.0195(15) -0.0020(12) 0.0006(12) 0.0007(12)
C7 0.0234(16) 0.0216(15) 0.0180(15) -0.0029(12) -0.0014(12) 0.0015(12)
C8 0.0225(15) 0.0179(14) 0.0169(14) -0.0023(11) -0.0008(11) -0.0005(11)
C9 0.0184(15) 0.0209(15) 0.0206(15) -0.0050(12) -0.0002(11) -0.0005(11)
C10 0.0223(16) 0.0245(16) 0.0208(16) -0.0005(12) 0.0037(12) -0.0047(12)
C11 0.0311(18) 0.0198(15) 0.0233(16) 0.0036(12) -0.0007(13) -0.0008(13)
C12 0.0219(16) 0.0203(15) 0.0204(15) 0.0004(12) -0.0002(12) -0.0040(12)
C13 0.0298(19) 0.041(2) 0.0237(17) 0.0056(15) -0.0081(14) -0.0064(15)
C14 0.047(3) 0.062(3) 0.030(2) 0.0150(19) -0.0142(18) -0.012(2)
C15 0.030(2) 0.070(3) 0.039(2) 0.009(2) -0.0082(17) -0.0016(19)
C16 0.049(3) 0.056(3) 0.028(2) -0.0082(18) -0.0104(17) -0.008(2)
C17 0.036(2) 0.0278(18) 0.0268(18) -0.0012(14) 0.0002(14) -0.0107(14)
C18 0.056(3) 0.033(2) 0.049(3) 0.0097(18) -0.007(2) -0.0166(19)
C19 0.066(3) 0.041(2) 0.041(2) -0.0155(18) 0.008(2) -0.025(2)
C20 0.034(2) 0.046(2) 0.051(2) -0.0121(19) 0.0004(18) -0.0102(17)
C21 0.0242(16) 0.0208(15) 0.0227(16) -0.0049(12) 0.0013(12) -0.0038(12)
C22 0.0281(17) 0.0237(16) 0.0243(16) -0.0042(13) -0.0037(13) -0.0008(13)
C23 0.0294(18) 0.0305(18) 0.0222(16) -0.0020(13) -0.0056(13) -0.0030(14)
C24 0.0270(17) 0.0327(18) 0.0230(16) -0.0097(14) 0.0017(13) -0.0098(14)
C25 0.0227(16) 0.0282(17) 0.0291(17) -0.0101(14) 0.0013(13) -0.0031(13)
C26 0.0222(16) 0.0228(15) 0.0256(16) -0.0066(13) 0.0001(12) -0.0028(12)
C27 0.0212(16) 0.0211(15) 0.0298(17) -0.0064(13) -0.0015(13) 0.0009(12)
C28 0.0210(15) 0.0196(15) 0.0220(15) -0.0027(12) -0.0017(12) 0.0019(11)
C29 0.0240(16) 0.0215(15) 0.0277(17) -0.0067(13) -0.0030(13) 0.0028(12)
C30 0.038(2) 0.0304(18) 0.0282(18) -0.0102(14) -0.0108(15) 0.0049(15)
C31 0.0352(19) 0.0287(17) 0.0240(17) -0.0006(14) -0.0081(14) 0.0059(14)
C32 0.0242(16) 0.0220(15) 0.0241(16) -0.0035(13) -0.0027(12) 0.0002(12)
C33 0.0296(19) 0.061(3) 0.0247(18) -0.0154(17) 0.0020(14) -0.0055(17)
C34 0.037(3) 0.144(6) 0.048(3) -0.060(3) 0.004(2) -0.014(3)
C35 0.090(4) 0.091(4) 0.031(2) 0.000(2) 0.020(3) -0.013(3)
C36 0.037(2) 0.109(4) 0.041(2) -0.037(3) 0.0048(19) 0.007(2)
C37 0.040(2) 0.039(2) 0.032(2) -0.0054(16) -0.0099(16) 0.0164(17)
C38 0.056(3) 0.032(2) 0.049(2) -0.0091(18) 0.001(2) 0.0171(18)
C39 0.025(2) 0.062(3) 0.051(3) -0.017(2) -0.0055(17) 0.0116(18)
C40 0.066(3) 0.083(4) 0.040(3) -0.007(2) -0.020(2) 0.041(3)
C41 0.0200(15) 0.0229(15) 0.0230(16) -0.0040(12) -0.0038(12) 0.0013(12)
C42 0.0278(18) 0.0292(18) 0.0336(19) -0.0071(15) 0.0063(14) -0.0017(14)
C43 0.0339(19) 0.0214(16) 0.0275(18) 0.0001(13) -0.0008(14) -0.0048(13)
C44 0.050(3) 0.051(2) 0.029(2) -0.0081(18) -0.0030(17) -0.0015(19)
C1S 0.067(7) 0.118(9) 0.069(6) -0.046(6) 0.020(4) -0.005(6)
C1S' 0.043(4) 0.048(5) 0.051(4) -0.025(3) -0.004(3) -0.015(3)
Cl1S 0.0628(8) 0.1087(12) 0.0721(9) -0.0486(9) 0.0170(7) -0.0079(8)
Cl2S 0.0722(11) 0.1535(18) 0.1406(17) -0.0978(15) -0.0459(11) 0.0317(11)
Cl3S 0.0928(11) 0.0860(10) 0.0537(8) -0.0211(7) 0.0175(7) -0.0211(8)
C1T 0.032(4) 0.035(3) 0.062(4) 0.001(3) 0.020(3) -0.001(3)
Cl1T 0.0322(9) 0.0310(9) 0.0317(9) 0.0035(7) 0.0048(7) -0.0044(7)
Cl2T 0.0701(19) 0.104(2) 0.0754(18) 0.0492(17) 0.0227(15) 0.0370(18)
Cl3T 0.097(2) 0.0671(19) 0.177(3) -0.066(2) 0.034(2) -0.0255(17)
C1T' 0.077(6) 0.069(5) 0.090(5) 0.002(4) 0.009(5) 0.007(4)
Cl1' 0.129(4) 0.074(3) 0.207(5) -0.061(3) 0.092(3) -0.039(3)
Cl2' 0.0493(19) 0.0529(19) 0.084(2) 0.0061(18) 0.0032(18) 0.0001(15)
Cl3' 0.129(4) 0.142(4) 0.088(3) -0.003(3) 0.029(3) 0.034(3)
C1T" 0.157(8) 0.158(7) 0.155(7) -0.032(4) -0.009(5) -0.003(5)
Cl1" 0.080(5) 0.112(5) 0.090(5) 0.020(4) 0.009(4) 0.014(4)
Cl2" 0.195(8) 0.156(6) 0.181(7) -0.034(4) 0.001(5) -0.005(5)
Cl3" 0.139(7) 0.151(7) 0.167(6) -0.038(4) -0.013(5) -0.018(5)
O1W 0.0286(13) 0.0266(12) 0.0362(14) -0.0072(11) -0.0036(10) 0.0029(10)

loop_
_atom_type_symbol
_atom_type_description
_atom_type_scat_dispersion_real
_atom_type_scat_dispersion_imag
_atom_type_scat_source
C C 0.0033 0.0016 'International Tables Vol C Tables 4.2.6.8 and 6.1.1.4'
H H 0.0000 0.0000 'International Tables Vol C Tables 4.2.6.8 and 6.1.1.4'
N N 0.0061 0.0033 'International Tables Vol C Tables 4.2.6.8 and 6.1.1.4'
O O 0.0106 0.0060 'International Tables Vol C Tables 4.2.6.8 and 6.1.1.4'
Zn Zn 0.2839 1.4301 'International Tables Vol C Tables 4.2.6.8 and 6.1.1.4'
Cl Cl 0.1484 0.1585 'International Tables Vol C Tables 4.2.6.8 and 6.1.1.4'

loop_
_geom_angle_atom_site_label_1
_geom_angle_atom_site_label_2
_geom_angle_atom_site_label_3
_geom_angle
_geom_angle_site_symmetry_3
O3 Zn1 O5 123.88(10) .
O3 Zn1 N6 103.59(11) .
O5 Zn1 N6 114.84(11) .
O3 Zn1 N3 107.37(10) .
O5 Zn1 N3 99.71(11) .
N6 Zn1 N3 106.02(11) .
C7 N1 C8 118.6(3) .
C11 N3 C12 116.6(3) .
C11 N3 Zn1 119.8(2) .
C12 N3 Zn1 122.1(2) .
C27 N4 C28 117.1(3) .
C31 N6 C32 116.9(3) .
C31 N6 Zn1 120.6(2) .
C32 N6 Zn1 122.5(2) .
C41 O3 Zn1 120.3(2) .
C43 O5 Zn1 114.1(2) .
O1 C1 C6 120.4(3) .
O1 C1 C2 119.4(3) .
C6 C1 C2 120.1(3) .
C3 C2 C1 116.3(3) .
C3 C2 C13 122.1(3) .
C1 C2 C13 121.5(3) .
C2 C3 C4 125.0(3) .
C5 C4 C3 116.3(3) .
C5 C4 C17 120.5(3) .
C3 C4 C17 123.0(3) .
C4 C5 C6 121.5(3) .
C5 C6 C1 120.7(3) .
C5 C6 C7 117.5(3) .
C1 C6 C7 121.8(3) .
N1 C7 C6 122.8(3) .
C12 C8 C9 119.4(3) .
C12 C8 N1 122.3(3) .
C9 C8 N1 118.3(3) .
N2 C9 C10 122.8(3) .
N2 C9 C8 120.7(3) .
C10 C9 C8 116.5(3) .
C11 C10 C9 120.2(3) .
N3 C11 C10 123.4(3) .
N3 C12 C8 123.7(3) .
C15 C13 C14 107.7(3) .
C15 C13 C2 111.5(3) .
C14 C13 C2 111.7(3) .
C15 C13 C16 110.0(3) .
C14 C13 C16 106.7(3) .
C2 C13 C16 109.2(3) .
C18 C17 C20 109.4(3) .
C18 C17 C4 111.8(3) .
C20 C17 C4 108.6(3) .
C18 C17 C19 108.0(3) .
C20 C17 C19 107.9(3) .
C4 C17 C19 111.1(3) .
O2 C21 C22 119.6(3) .
O2 C21 C26 120.5(3) .
C22 C21 C26 119.9(3) .
C23 C22 C21 116.9(3) .
C23 C22 C37 122.2(3) .
C21 C22 C37 121.0(3) .
C22 C23 C24 124.8(3) .
C25 C24 C23 116.9(3) .
C25 C24 C33 123.0(3) .
C23 C24 C33 120.0(3) .
C24 C25 C26 121.4(3) .
C25 C26 C21 120.1(3) .
C25 C26 C27 117.8(3) .
C21 C26 C27 122.1(3) .
N4 C27 C26 123.4(3) .
C32 C28 C29 120.2(3) .
C32 C28 N4 122.0(3) .
C29 C28 N4 117.7(3) .
N5 C29 C30 122.4(3) .
N5 C29 C28 121.8(3) .
C30 C29 C28 115.7(3) .
C31 C30 C29 120.0(3) .
N6 C31 C30 123.7(3) .
N6 C32 C28 123.4(3) .
C36 C33 C34 108.9(4) .
C36 C33 C35 107.1(4) .
C34 C33 C35 110.7(4) .
C36 C33 C24 112.4(3) .
C34 C33 C24 108.5(3) .
C35 C33 C24 109.2(3) .
C39 C37 C38 110.8(3) .
C39 C37 C40 107.3(4) .
C38 C37 C40 107.8(4) .
C39 C37 C22 110.8(3) .
C38 C37 C22 109.2(3) .
C40 C37 C22 110.8(3) .
O4 C41 O3 123.1(3) .
O4 C41 C42 120.5(3) .
O3 C41 C42 116.3(3) .
O6 C43 O5 122.5(3) .
O6 C43 C44 120.8(3) .
O5 C43 C44 116.7(3) .
Cl2S C1S Cl1S 110.4(3) .
Cl2S C1S Cl3S 109.3(3) .
Cl1S C1S Cl3S 110.2(3) .
Cl3S C1S' Cl2S 110.2(3) .
Cl3S C1S' Cl1S 111.7(3) .
Cl2S C1S' Cl1S 110.6(3) .
C1S' Cl1S C1S 37.0(3) .
C1S Cl2S C1S' 37.2(3) .
C1S' Cl3S C1S 37.0(3) .
Cl3T C1T Cl2T 111.2(4) .
Cl3T C1T Cl1T 110.7(4) .
Cl2T C1T Cl1T 110.4(4) .
Cl3' C1T' Cl2' 110.0(5) .
Cl3' C1T' Cl1' 112.2(7) .
Cl2' C1T' Cl1' 107.6(6) .
Cl3" C1T" Cl2" 111.0(6) .
Cl3" C1T" Cl1" 111.0(6) .
Cl2" C1T" Cl1" 110.6(6) .
C1T" Cl3" Cl3" 130.5(16) 2_666

loop_
_geom_bond_atom_site_label_1
_geom_bond_atom_site_label_2
_geom_bond_distance
_geom_bond_site_symmetry_2
Zn1 O3 1.950(2) .
Zn1 O5 1.963(2) .
Zn1 N6 2.018(3) .
Zn1 N3 2.044(3) .
N1 C7 1.284(4) .
N1 C8 1.418(4) .
N2 C9 1.355(4) .
N3 C11 1.345(4) .
N3 C12 1.352(4) .
N4 C27 1.289(4) .
N4 C28 1.425(4) .
N5 C29 1.343(4) .
N6 C31 1.341(4) .
N6 C32 1.354(4) .
O1 C1 1.358(4) .
O2 C21 1.355(4) .
O3 C41 1.280(4) .
O4 C41 1.247(4) .
O5 C43 1.280(4) .
O6 C43 1.243(4) .
C1 C6 1.399(4) .
C1 C2 1.412(4) .
C2 C3 1.401(5) .
C2 C13 1.535(5) .
C3 C4 1.404(5) .
C4 C5 1.383(4) .
C4 C17 1.531(5) .
C5 C6 1.398(4) .
C6 C7 1.460(4) .
C8 C12 1.374(4) .
C8 C9 1.411(4) .
C9 C10 1.394(4) .
C10 C11 1.375(5) .
C13 C15 1.519(5) .
C13 C14 1.531(5) .
C13 C16 1.537(6) .
C17 C18 1.526(5) .
C17 C20 1.527(6) .
C17 C19 1.537(5) .
C21 C22 1.405(4) .
C21 C26 1.410(4) .
C22 C23 1.389(5) .
C22 C37 1.546(5) .
C23 C24 1.401(5) .
C24 C25 1.370(5) .
C24 C33 1.535(5) .
C25 C26 1.405(5) .
C26 C27 1.448(4) .
C28 C32 1.367(4) .
C28 C29 1.414(4) .
C29 C30 1.410(5) .
C30 C31 1.374(5) .
C33 C36 1.517(6) .
C33 C34 1.519(6) .
C33 C35 1.536(7) .
C37 C39 1.529(6) .
C37 C38 1.539(6) .
C37 C40 1.545(5) .
C41 C42 1.504(5) .
C43 C44 1.503(5) .
C1S Cl2S 1.743(5) .
C1S Cl1S 1.756(5) .
C1S Cl3S 1.766(5) .
C1S' Cl3S 1.742(5) .
C1S' Cl2S 1.747(4) .
C1S' Cl1S 1.748(4) .
C1T Cl3T 1.729(8) .
C1T Cl2T 1.741(7) .
C1T Cl1T 1.746(7) .
C1T' Cl3' 1.731(9) .
C1T' Cl2' 1.743(8) .
C1T' Cl1' 1.749(8) .
C1T" Cl3" 1.729(8) .
C1T" Cl2" 1.740(8) .
C1T" Cl1" 1.747(7) .
Cl3" Cl3" 2.06(3) 2_666

loop_
_geom_torsion_atom_site_label_1
_geom_torsion_atom_site_label_2
_geom_torsion_atom_site_label_3
_geom_torsion_atom_site_label_4
_geom_torsion
_geom_torsion_site_symmetry_4
O3 Zn1 N3 C11 -177.4(2) .
O5 Zn1 N3 C11 -47.2(3) .
N6 Zn1 N3 C11 72.3(3) .
O3 Zn1 N3 C12 -12.2(3) .
O5 Zn1 N3 C12 118.1(3) .
N6 Zn1 N3 C12 -122.4(3) .
O3 Zn1 N6 C31 -79.9(3) .
O5 Zn1 N6 C31 142.0(3) .
N3 Zn1 N6 C31 33.0(3) .
O3 Zn1 N6 C32 99.1(3) .
O5 Zn1 N6 C32 -39.0(3) .
N3 Zn1 N6 C32 -148.0(3) .
O5 Zn1 O3 C41 -52.5(3) .
N6 Zn1 O3 C41 174.4(2) .
N3 Zn1 O3 C41 62.5(2) .
O3 Zn1 O5 C43 -65.5(2) .
N6 Zn1 O5 C43 63.0(2) .
N3 Zn1 O5 C43 175.8(2) .
O1 C1 C2 C3 179.1(3) .
C6 C1 C2 C3 -2.0(5) .
O1 C1 C2 C13 -3.1(5) .
C6 C1 C2 C13 175.8(3) .
C1 C2 C3 C4 1.2(5) .
C13 C2 C3 C4 -176.5(3) .
C2 C3 C4 C5 0.7(5) .
C2 C3 C4 C17 175.8(3) .
C3 C4 C5 C6 -1.9(5) .
C17 C4 C5 C6 -177.2(3) .
C4 C5 C6 C1 1.2(5) .
C4 C5 C6 C7 178.8(3) .
O1 C1 C6 C5 179.8(3) .
C2 C1 C6 C5 0.9(5) .
O1 C1 C6 C7 2.2(5) .
C2 C1 C6 C7 -176.7(3) .
C8 N1 C7 C6 177.3(3) .
C5 C6 C7 N1 173.8(3) .
C1 C6 C7 N1 -8.6(5) .
C7 N1 C8 C12 -48.2(4) .
C7 N1 C8 C9 131.9(3) .
C12 C8 C9 N2 176.1(3) .
N1 C8 C9 N2 -4.1(4) .
C12 C8 C9 C10 -3.0(4) .
N1 C8 C9 C10 176.9(3) .
N2 C9 C10 C11 -174.8(3) .
C8 C9 C10 C11 4.2(5) .
C12 N3 C11 C10 -1.7(5) .
Zn1 N3 C11 C10 164.4(3) .
C9 C10 C11 N3 -1.9(5) .
C11 N3 C12 C8 3.0(5) .
Zn1 N3 C12 C8 -162.8(2) .
C9 C8 C12 N3 -0.6(5) .
N1 C8 C12 N3 179.5(3) .
C3 C2 C13 C15 -121.7(4) .
C1 C2 C13 C15 60.7(5) .
C3 C2 C13 C14 -1.2(5) .
C1 C2 C13 C14 -178.9(3) .
C3 C2 C13 C16 116.6(4) .
C1 C2 C13 C16 -61.1(4) .
C5 C4 C17 C18 -165.2(3) .
C3 C4 C17 C18 19.9(5) .
C5 C4 C17 C20 74.0(4) .
C3 C4 C17 C20 -101.0(4) .
C5 C4 C17 C19 -44.5(5) .
C3 C4 C17 C19 140.5(4) .
O2 C21 C22 C23 -177.8(3) .
C26 C21 C22 C23 3.0(5) .
O2 C21 C22 C37 1.5(5) .
C26 C21 C22 C37 -177.7(3) .
C21 C22 C23 C24 -1.5(5) .
C37 C22 C23 C24 179.2(3) .
C22 C23 C24 C25 -0.6(5) .
C22 C23 C24 C33 -179.5(3) .
C23 C24 C25 C26 1.2(5) .
C33 C24 C25 C26 -179.9(3) .
C24 C25 C26 C21 0.3(5) .
C24 C25 C26 C27 180.0(3) .
O2 C21 C26 C25 178.3(3) .
C22 C21 C26 C25 -2.5(5) .
O2 C21 C26 C27 -1.3(5) .
C22 C21 C26 C27 177.8(3) .
C28 N4 C27 C26 -177.4(3) .
C25 C26 C27 N4 -176.6(3) .
C21 C26 C27 N4 3.1(5) .
C27 N4 C28 C32 47.7(4) .
C27 N4 C28 C29 -133.8(3) .
C32 C28 C29 N5 178.5(3) .
N4 C28 C29 N5 0.0(5) .
C32 C28 C29 C30 -3.3(5) .
N4 C28 C29 C30 178.2(3) .
N5 C29 C30 C31 -179.9(3) .
C28 C29 C30 C31 2.0(5) .
C32 N6 C31 C30 -1.0(5) .
Zn1 N6 C31 C30 178.1(3) .
C29 C30 C31 N6 0.2(6) .
C31 N6 C32 C28 -0.5(5) .
Zn1 N6 C32 C28 -179.6(2) .
C29 C28 C32 N6 2.8(5) .
N4 C28 C32 N6 -178.8(3) .
C25 C24 C33 C36 4.3(5) .
C23 C24 C33 C36 -176.8(4) .
C25 C24 C33 C34 -116.1(4) .
C23 C24 C33 C34 62.7(5) .
C25 C24 C33 C35 123.1(4) .
C23 C24 C33 C35 -58.0(5) .
C23 C22 C37 C39 -122.6(4) .
C21 C22 C37 C39 58.2(4) .
C23 C22 C37 C38 115.0(4) .
C21 C22 C37 C38 -64.2(4) .
C23 C22 C37 C40 -3.6(5) .
C21 C22 C37 C40 177.1(4) .
Zn1 O3 C41 O4 3.7(4) .
Zn1 O3 C41 C42 -175.3(2) .
Zn1 O5 C43 O6 -0.7(4) .
Zn1 O5 C43 C44 179.2(3) .
Cl3S C1S' Cl1S C1S -62.1(4) .
Cl2S C1S' Cl1S C1S 61.0(4) .
Cl2S C1S Cl1S C1S' -61.1(4) .
Cl3S C1S Cl1S C1S' 59.7(4) .
Cl1S C1S Cl2S C1S' 60.8(4) .
Cl3S C1S Cl2S C1S' -60.5(4) .
Cl3S C1S' Cl2S C1S 62.6(4) .
Cl1S C1S' Cl2S C1S -61.4(4) .
Cl2S C1S' Cl3S C1S -61.7(4) .
Cl1S C1S' Cl3S C1S 61.6(4) .
Cl2S C1S Cl3S C1S' 61.3(4) .
Cl1S C1S Cl3S C1S' -60.1(4) .
Cl2" C1T" Cl3" Cl3" -98.2(18) 2_666
Cl1" C1T" Cl3" Cl3" 138.4(17) 2_666
